data_1504879
loop_
_publ_author_name
'Zheng, Suqing'
'Lu, Xiyan'

_publ_section_title
;
 A phosphine-catalyzed [3 + 2] annulation reaction of modified allylic
 compounds and N-tosylimines.
;
_journal_issue 20
_journal_name_full 'Organic letters'
_journal_page_first 4481
_journal_page_last 4484
_journal_paper_doi 10.1021/ol801661y
_journal_volume 10
_journal_year 2008
_chemical_formula_sum 'C26 H28 Br N O6 S'
_chemical_formula_weight 562.46
_chemical_name_systematic
; 
 ? 
;
_space_group_IT_number 2
_symmetry_cell_setting triclinic
_symmetry_space_group_name_Hall '-P 1'
_symmetry_space_group_name_H-M 'P -1'
_atom_sites_solution_hydrogens geom
_atom_sites_solution_primary direct
_atom_sites_solution_secondary difmap
_audit_creation_method SHELXL-97
_cell_angle_alpha 77.882(5)
_cell_angle_beta 85.276(5)
_cell_angle_gamma 81.720(6)
_cell_formula_units_Z 2
_cell_length_a 6.1511(15)
_cell_length_b 10.631(3)
_cell_length_c 21.677(5)
_cell_measurement_reflns_used 677
_cell_measurement_temperature 293(2)
_cell_measurement_theta_max 33.193
_cell_measurement_theta_min 5.775
_cell_volume 1369.5(6)
_computing_cell_refinement 'Bruker SMART'
_computing_data_collection 'Bruker SMART'
_computing_data_reduction 'Bruker SHELXTL'
_computing_molecular_graphics 'Bruker SHELXTL'
_computing_publication_material 'Bruker SHELXTL'
_computing_structure_refinement 'SHELXL-97 (Sheldrick, 1997)'
_computing_structure_solution 'SHELXS-97 (Sheldrick, 1990)'
_diffrn_ambient_temperature 293(2)
_diffrn_measured_fraction_theta_full 0.970
_diffrn_measured_fraction_theta_max 0.970
_diffrn_measurement_device_type 'CCD area detector'
_diffrn_measurement_method 'phi and omega scans'
_diffrn_radiation_monochromator graphite
_diffrn_radiation_source 'fine-focus sealed tube'
_diffrn_radiation_type MoK\a
_diffrn_radiation_wavelength 0.71073
_diffrn_reflns_av_R_equivalents 0.0965
_diffrn_reflns_av_sigmaI/netI 0.2346
_diffrn_reflns_limit_h_max 7
_diffrn_reflns_limit_h_min -7
_diffrn_reflns_limit_k_max 13
_diffrn_reflns_limit_k_min -11
_diffrn_reflns_limit_l_max 27
_diffrn_reflns_limit_l_min -27
_diffrn_reflns_number 8137
_diffrn_reflns_theta_full 27.00
_diffrn_reflns_theta_max 27.00
_diffrn_reflns_theta_min 0.96
_exptl_absorpt_coefficient_mu 1.615
_exptl_absorpt_correction_T_max 1.00000
_exptl_absorpt_correction_T_min 0.73932
_exptl_absorpt_correction_type empirical
_exptl_crystal_colour colorless
_exptl_crystal_density_diffrn 1.359
_exptl_crystal_density_method 'not measured'
_exptl_crystal_F_000 576
_exptl_crystal_size_max 0.242
_exptl_crystal_size_mid 0.075
_exptl_crystal_size_min 0.031
_refine_diff_density_max 0.389
_refine_diff_density_min -0.334
_refine_diff_density_rms 0.066
_refine_ls_extinction_method none
_refine_ls_goodness_of_fit_ref 0.760
_refine_ls_hydrogen_treatment constr
_refine_ls_matrix_type full
_refine_ls_number_parameters 319
_refine_ls_number_reflns 5810
_refine_ls_number_restraints 0
_refine_ls_restrained_S_all 0.760
_refine_ls_R_factor_all 0.2124
_refine_ls_R_factor_gt 0.0661
_refine_ls_shift/su_max 0.001
_refine_ls_shift/su_mean 0.000
_refine_ls_structure_factor_coef Fsqd
_refine_ls_weighting_details 'calc w=1/[\s^2^(Fo^2^)+(0.0424P)^2^+0.0000P] where P=(Fo^2^+2Fc^2^)/3'
_refine_ls_weighting_scheme calc
_refine_ls_wR_factor_gt 0.1212
_refine_ls_wR_factor_ref 0.1695
_reflns_number_gt 2609
_reflns_number_total 5810
_reflns_threshold_expression >2sigma(I)
_cod_data_source_file ol801661y_si_002.cif
_cod_data_source_block cd26203
_cod_depositor_comments
;
The following automatic conversions were performed:

'_symmetry_cell_setting' value 'Triclinic' changed to 'triclinic'
according to /home/saulius/struct/CIF-dictionaries/cif_core.dic
dictionary named 'cif_core.dic' version 2.4.1 from 2010-06-29.

Automatic conversion script
Id: cif_fix_values 1715 2011-07-08 13:25:40Z adriana 
;
_cod_original_sg_symbol_H-M P-1
_cod_database_code 1504879

loop_
_symmetry_equiv_pos_as_xyz
'x, y, z'
'-x, -y, -z'

loop_
_atom_site_label
_atom_site_type_symbol
_atom_site_fract_x
_atom_site_fract_y
_atom_site_fract_z
_atom_site_U_iso_or_equiv
_atom_site_adp_type
_atom_site_occupancy
_atom_site_symmetry_multiplicity
_atom_site_calc_flag
_atom_site_refinement_flags
Br Br 0.07044(18) 0.41972(9) 0.09385(4) 0.1357(5) Uani 1 1 d .
S1 S 0.7315(3) 0.62986(16) 0.37684(7) 0.0583(5) Uani 1 1 d .
O1 O 0.4169(9) 1.0989(5) 0.3064(3) 0.148(3) Uani 1 1 d .
O2 O 0.1158(8) 1.0059(4) 0.3116(2) 0.0931(15) Uani 1 1 d .
O3 O 0.7340(11) 0.8364(6) 0.0966(3) 0.132(2) Uani 1 1 d .
O4 O 0.4051(10) 0.8518(6) 0.0609(3) 0.1211(19) Uani 1 1 d .
O5 O 0.8749(6) 0.7255(4) 0.35259(18) 0.0712(12) Uani 1 1 d .
O6 O 0.5523(6) 0.6588(4) 0.41982(17) 0.0693(12) Uani 1 1 d .
N1 N 0.6386(8) 0.5822(4) 0.3166(2) 0.0535(13) Uani 1 1 d .
C1 C 0.4873(9) 0.6541(5) 0.2860(3) 0.0464(15) Uani 1 1 d .
C2 C 0.3721(9) 0.7816(6) 0.2986(2) 0.0574(16) Uani 1 1 d .
H2 H 0.2417 0.7806 0.3235 0.069 Uiso 1 1 calc R
C3 C 0.4424(10) 0.8943(6) 0.2769(3) 0.0662(18) Uani 1 1 d .
C4 C 0.6490(10) 0.9123(6) 0.2365(3) 0.080(2) Uani 1 1 d .
H4A H 0.7096 0.8307 0.2247 0.096 Uiso 1 1 calc R
H4B H 0.7564 0.9368 0.2606 0.096 Uiso 1 1 calc R
C5 C 0.6096(13) 1.0151(8) 0.1773(5) 0.116(3) Uani 1 1 d .
H5A H 0.5519 1.0967 0.1895 0.139 Uiso 1 1 calc R
H5B H 0.7498 1.0264 0.1543 0.139 Uiso 1 1 calc R
C6 C 0.4539(18) 0.9863(8) 0.1336(4) 0.108(4) Uani 1 1 d .
C7 C 0.2385(14) 1.0339(9) 0.1289(4) 0.138(4) Uani 1 1 d .
H7A H 0.1533 1.0046 0.1027 0.166 Uiso 1 1 calc R
H7B H 0.1757 1.0959 0.1518 0.166 Uiso 1 1 calc R
C8 C 0.3249(14) 1.0131(7) 0.2986(4) 0.090(2) Uani 1 1 d .
C9 C -0.0172(16) 1.1046(8) 0.3459(5) 0.140(4) Uani 1 1 d .
H9A H -0.1470 1.0709 0.3679 0.168 Uiso 1 1 calc R
H9B H 0.0704 1.1267 0.3764 0.168 Uiso 1 1 calc R
C10 C -0.0760(15) 1.2129(10) 0.2988(5) 0.160(4) Uani 1 1 d .
H10A H 0.0532 1.2513 0.2813 0.240 Uiso 1 1 calc R
H10B H -0.1773 1.2750 0.3165 0.240 Uiso 1 1 calc R
H10C H -0.1444 1.1868 0.2661 0.240 Uiso 1 1 calc R
C11 C 0.5410(17) 0.8897(11) 0.0964(5) 0.113(4) Uani 1 1 d .
C12 C 0.4788(17) 0.7546(12) 0.0245(4) 0.153(4) Uani 1 1 d .
H12A H 0.5266 0.6733 0.0526 0.183 Uiso 1 1 calc R
H12B H 0.6039 0.7800 -0.0032 0.183 Uiso 1 1 calc R
C13 C 0.3023(19) 0.7354(11) -0.0140(4) 0.200(5) Uani 1 1 d .
H13A H 0.1677 0.7866 -0.0037 0.300 Uiso 1 1 calc R
H13B H 0.2819 0.6455 -0.0051 0.300 Uiso 1 1 calc R
H13C H 0.3431 0.7619 -0.0580 0.300 Uiso 1 1 calc R
C14 C 0.3933(10) 0.6035(6) 0.2364(3) 0.0559(16) Uani 1 1 d .
C15 C 0.4872(12) 0.4886(7) 0.2209(3) 0.087(2) Uani 1 1 d .
H15 H 0.6164 0.4462 0.2392 0.104 Uiso 1 1 calc R
C16 C 0.3933(14) 0.4346(7) 0.1786(3) 0.100(3) Uani 1 1 d .
H16 H 0.4595 0.3564 0.1688 0.120 Uiso 1 1 calc R
C17 C 0.2059(13) 0.4947(7) 0.1513(3) 0.077(2) Uani 1 1 d .
C18 C 0.1035(11) 0.6108(7) 0.1653(3) 0.080(2) Uani 1 1 d .
H18 H -0.0262 0.6521 0.1469 0.095 Uiso 1 1 calc R
C19 C 0.2028(11) 0.6637(6) 0.2081(3) 0.0684(18) Uani 1 1 d .
H19 H 0.1378 0.7423 0.2178 0.082 Uiso 1 1 calc R
C20 C 0.8906(11) 0.4866(6) 0.4112(3) 0.0571(16) Uani 1 1 d .
C21 C 0.8097(11) 0.4036(7) 0.4634(3) 0.0689(18) Uani 1 1 d .
H21 H 0.6672 0.4226 0.4799 0.083 Uiso 1 1 calc R
C22 C 0.9408(15) 0.2926(7) 0.4909(3) 0.085(2) Uani 1 1 d .
H22 H 0.8853 0.2388 0.5264 0.102 Uiso 1 1 calc R
C23 C 1.1497(15) 0.2595(7) 0.4675(4) 0.084(2) Uani 1 1 d .
C24 C 1.2278(12) 0.3417(8) 0.4163(4) 0.093(2) Uani 1 1 d .
H24 H 1.3701 0.3222 0.3997 0.112 Uiso 1 1 calc R
C25 C 1.0999(12) 0.4530(7) 0.3888(3) 0.079(2) Uani 1 1 d .
H25 H 1.1580 0.5072 0.3539 0.095 Uiso 1 1 calc R
C26 C 1.2923(13) 0.1376(6) 0.4962(3) 0.118(3) Uani 1 1 d .
H26A H 1.4191 0.1234 0.4683 0.177 Uiso 1 1 calc R
H26B H 1.2102 0.0652 0.5023 0.177 Uiso 1 1 calc R
H26C H 1.3386 0.1462 0.5361 0.177 Uiso 1 1 calc R

loop_
_atom_site_aniso_label
_atom_site_aniso_U_11
_atom_site_aniso_U_22
_atom_site_aniso_U_33
_atom_site_aniso_U_23
_atom_site_aniso_U_13
_atom_site_aniso_U_12
Br 0.1775(11) 0.1269(8) 0.1249(8) -0.0594(6) -0.0690(7) -0.0089(7)
S1 0.0520(11) 0.0641(11) 0.0609(11) -0.0158(9) -0.0040(9) -0.0091(9)
O1 0.084(4) 0.083(4) 0.303(8) -0.098(5) -0.023(4) -0.005(3)
O2 0.063(3) 0.076(3) 0.149(4) -0.050(3) -0.005(3) 0.002(3)
O3 0.101(5) 0.145(5) 0.137(5) -0.011(4) -0.029(4) 0.015(4)
O4 0.102(5) 0.141(6) 0.109(5) 0.003(4) -0.001(4) -0.025(4)
O5 0.063(3) 0.066(3) 0.083(3) -0.001(2) -0.011(2) -0.020(2)
O6 0.058(3) 0.090(3) 0.061(3) -0.027(2) 0.004(2) 0.005(2)
N1 0.049(3) 0.057(3) 0.051(3) -0.008(2) -0.006(3) 0.004(3)
C1 0.044(4) 0.042(4) 0.057(4) -0.018(3) 0.011(3) -0.015(3)
C2 0.050(4) 0.067(4) 0.062(4) -0.021(3) 0.001(3) -0.022(4)
C3 0.049(4) 0.062(5) 0.090(5) -0.018(4) -0.004(4) -0.013(4)
C4 0.064(5) 0.056(4) 0.109(6) 0.009(4) -0.011(4) -0.003(4)
C5 0.061(6) 0.109(7) 0.185(10) -0.036(7) 0.005(6) -0.030(5)
C6 0.124(10) 0.059(6) 0.110(7) 0.018(5) 0.039(7) 0.018(6)
C7 0.087(7) 0.131(8) 0.171(9) -0.002(6) -0.002(6) 0.025(6)
C8 0.077(6) 0.067(5) 0.141(7) -0.052(5) -0.018(5) -0.010(5)
C9 0.151(9) 0.073(6) 0.192(11) -0.040(7) -0.038(8) 0.032(6)
C10 0.116(8) 0.170(10) 0.228(12) -0.120(9) -0.021(8) -0.010(8)
C11 0.074(7) 0.138(10) 0.110(7) 0.053(7) -0.040(6) -0.052(7)
C12 0.160(11) 0.218(12) 0.092(7) -0.017(7) -0.012(7) -0.081(9)
C13 0.243(14) 0.280(14) 0.100(8) -0.023(8) 0.003(9) -0.135(12)
C14 0.051(4) 0.042(4) 0.068(4) -0.003(3) 0.005(4) -0.001(3)
C15 0.100(6) 0.075(5) 0.086(5) -0.027(4) -0.038(4) 0.023(4)
C16 0.129(7) 0.064(5) 0.113(6) -0.046(5) -0.046(6) 0.038(5)
C17 0.100(6) 0.068(5) 0.063(5) -0.011(4) -0.023(4) -0.005(4)
C18 0.081(5) 0.071(5) 0.085(5) -0.014(4) -0.025(4) 0.003(4)
C19 0.077(5) 0.061(4) 0.071(5) -0.023(4) 0.001(4) -0.012(4)
C20 0.050(4) 0.068(5) 0.057(4) -0.020(4) -0.002(3) -0.009(4)
C21 0.062(5) 0.076(5) 0.065(5) -0.014(4) 0.009(4) -0.004(4)
C22 0.121(8) 0.070(6) 0.059(5) -0.003(4) -0.011(5) -0.006(5)
C23 0.102(7) 0.069(6) 0.087(6) -0.022(5) -0.030(5) 0.002(5)
C24 0.056(5) 0.088(6) 0.131(8) -0.024(5) -0.003(5) 0.007(5)
C25 0.059(5) 0.079(5) 0.094(6) -0.011(4) 0.004(4) -0.007(4)
C26 0.157(8) 0.068(5) 0.122(7) -0.005(5) -0.067(6) 0.023(5)

loop_
_atom_type_symbol
_atom_type_description
_atom_type_scat_dispersion_real
_atom_type_scat_dispersion_imag
_atom_type_scat_source
C C 0.0033 0.0016 'International Tables Vol C Tables 4.2.6.8 and 6.1.1.4'
H H 0.0000 0.0000 'International Tables Vol C Tables 4.2.6.8 and 6.1.1.4'
N N 0.0061 0.0033 'International Tables Vol C Tables 4.2.6.8 and 6.1.1.4'
O O 0.0106 0.0060 'International Tables Vol C Tables 4.2.6.8 and 6.1.1.4'
S S 0.1246 0.1234 'International Tables Vol C Tables 4.2.6.8 and 6.1.1.4'
Br Br -0.2901 2.4595 'International Tables Vol C Tables 4.2.6.8 and 6.1.1.4'

loop_
_geom_angle_atom_site_label_1
_geom_angle_atom_site_label_2
_geom_angle_atom_site_label_3
_geom_angle
O6 S1 O5 119.1(2)
O6 S1 N1 109.6(2)
O5 S1 N1 109.0(2)
O6 S1 C20 109.1(3)
O5 S1 C20 108.4(3)
N1 S1 C20 100.0(2)
C8 O2 C9 118.7(6)
C11 O4 C12 121.6(9)
C1 N1 S1 118.8(4)
N1 C1 C14 117.6(5)
N1 C1 C2 126.8(5)
C14 C1 C2 115.3(5)
C3 C2 C1 124.7(5)
C3 C2 H2 117.6
C1 C2 H2 117.6
C2 C3 C4 124.2(6)
C2 C3 C8 119.4(6)
C4 C3 C8 116.0(6)
C3 C4 C5 112.1(6)
C3 C4 H4A 109.2
C5 C4 H4A 109.2
C3 C4 H4B 109.2
C5 C4 H4B 109.2
H4A C4 H4B 107.9
C6 C5 C4 114.9(6)
C6 C5 H5A 108.5
C4 C5 H5A 108.5
C6 C5 H5B 108.5
C4 C5 H5B 108.5
H5A C5 H5B 107.5
C7 C6 C11 117.0(11)
C7 C6 C5 126.7(9)
C11 C6 C5 116.1(9)
C6 C7 H7A 120.0
C6 C7 H7B 120.0
H7A C7 H7B 120.0
O1 C8 O2 124.5(7)
O1 C8 C3 123.1(8)
O2 C8 C3 112.2(6)
C10 C9 O2 105.2(8)
C10 C9 H9A 110.7
O2 C9 H9A 110.7
C10 C9 H9B 110.7
O2 C9 H9B 110.7
H9A C9 H9B 108.8
C9 C10 H10A 109.5
C9 C10 H10B 109.5
H10A C10 H10B 109.5
C9 C10 H10C 109.5
H10A C10 H10C 109.5
H10B C10 H10C 109.5
O3 C11 O4 117.1(12)
O3 C11 C6 124.1(10)
O4 C11 C6 118.8(10)
O4 C12 C13 111.5(10)
O4 C12 H12A 109.3
C13 C12 H12A 109.3
O4 C12 H12B 109.3
C13 C12 H12B 109.3
H12A C12 H12B 108.0
C12 C13 H13A 109.5
C12 C13 H13B 109.5
H13A C13 H13B 109.5
C12 C13 H13C 109.5
H13A C13 H13C 109.5
H13B C13 H13C 109.5
C15 C14 C19 117.8(6)
C15 C14 C1 120.0(6)
C19 C14 C1 122.0(6)
C14 C15 C16 121.1(7)
C14 C15 H15 119.4
C16 C15 H15 119.5
C17 C16 C15 120.5(6)
C17 C16 H16 119.8
C15 C16 H16 119.8
C16 C17 C18 120.9(6)
C16 C17 Br 121.1(6)
C18 C17 Br 118.0(6)
C17 C18 C19 117.4(6)
C17 C18 H18 121.3
C19 C18 H18 121.3
C14 C19 C18 122.3(6)
C14 C19 H19 118.8
C18 C19 H19 118.8
C25 C20 C21 117.3(6)
C25 C20 S1 121.7(6)
C21 C20 S1 121.0(5)
C22 C21 C20 120.0(6)
C22 C21 H21 120.0
C20 C21 H21 120.0
C23 C22 C21 122.0(7)
C23 C22 H22 119.0
C21 C22 H22 119.0
C24 C23 C22 117.6(7)
C24 C23 C26 119.9(9)
C22 C23 C26 122.5(8)
C23 C24 C25 121.0(7)
C23 C24 H24 119.5
C25 C24 H24 119.5
C20 C25 C24 122.1(7)
C20 C25 H25 119.0
C24 C25 H25 119.0
C23 C26 H26A 109.5
C23 C26 H26B 109.5
H26A C26 H26B 109.5
C23 C26 H26C 109.5
H26A C26 H26C 109.5
H26B C26 H26C 109.5

loop_
_geom_bond_atom_site_label_1
_geom_bond_atom_site_label_2
_geom_bond_distance
Br C17 1.913(6)
S1 O6 1.425(3)
S1 O5 1.430(4)
S1 N1 1.665(5)
S1 C20 1.745(6)
O1 C8 1.189(7)
O2 C8 1.303(8)
O2 C9 1.518(9)
O3 C11 1.240(10)
O4 C11 1.337(10)
O4 C12 1.430(10)
N1 C1 1.255(6)
C1 C14 1.489(7)
C1 C2 1.503(7)
C2 C3 1.312(7)
C2 H2 0.9300
C3 C4 1.495(7)
C3 C8 1.507(8)
C4 C5 1.512(9)
C4 H4A 0.9700
C4 H4B 0.9700
C5 C6 1.505(11)
C5 H5A 0.9700
C5 H5B 0.9700
C6 C7 1.352(10)
C6 C11 1.453(12)
C7 H7A 0.9300
C7 H7B 0.9300
C9 C10 1.396(11)
C9 H9A 0.9700
C9 H9B 0.9700
C10 H10A 0.9600
C10 H10B 0.9600
C10 H10C 0.9600
C12 C13 1.482(12)
C12 H12A 0.9700
C12 H12B 0.9700
C13 H13A 0.9600
C13 H13B 0.9600
C13 H13C 0.9600
C14 C15 1.370(7)
C14 C19 1.377(8)
C15 C16 1.382(9)
C15 H15 0.9300
C16 C17 1.352(9)
C16 H16 0.9300
C17 C18 1.384(8)
C18 C19 1.402(8)
C18 H18 0.9300
C19 H19 0.9300
C20 C25 1.363(7)
C20 C21 1.386(7)
C21 C22 1.381(8)
C21 H21 0.9300
C22 C23 1.367(9)
C22 H22 0.9300
C23 C24 1.360(9)
C23 C26 1.504(9)
C24 C25 1.374(9)
C24 H24 0.9300
C25 H25 0.9300
C26 H26A 0.9600
C26 H26B 0.9600
C26 H26C 0.9600

loop_
_geom_torsion_atom_site_label_1
_geom_torsion_atom_site_label_2
_geom_torsion_atom_site_label_3
_geom_torsion_atom_site_label_4
_geom_torsion
O6 S1 N1 C1 54.1(5)
O5 S1 N1 C1 -77.8(5)
C20 S1 N1 C1 168.6(5)
S1 N1 C1 C14 -174.4(4)
S1 N1 C1 C2 -1.5(8)
N1 C1 C2 C3 85.9(8)
C14 C1 C2 C3 -101.1(7)
C1 C2 C3 C4 -0.3(10)
C1 C2 C3 C8 -173.5(6)
C2 C3 C4 C5 128.6(7)
C8 C3 C4 C5 -58.0(8)
C3 C4 C5 C6 -61.7(9)
C4 C5 C6 C7 99.6(10)
C4 C5 C6 C11 -75.3(9)
C9 O2 C8 O1 -7.2(13)
C9 O2 C8 C3 168.3(6)
C2 C3 C8 O1 144.9(8)
C4 C3 C8 O1 -28.9(11)
C2 C3 C8 O2 -30.7(9)
C4 C3 C8 O2 155.5(6)
C8 O2 C9 C10 83.9(10)
C12 O4 C11 O3 -0.3(11)
C12 O4 C11 C6 -178.3(7)
C7 C6 C11 O3 -178.9(8)
C5 C6 C11 O3 -3.5(12)
C7 C6 C11 O4 -1.2(11)
C5 C6 C11 O4 174.2(7)
C11 O4 C12 C13 -176.3(7)
N1 C1 C14 C15 -6.9(8)
C2 C1 C14 C15 179.4(5)
N1 C1 C14 C19 168.2(5)
C2 C1 C14 C19 -5.5(8)
C19 C14 C15 C16 -0.3(10)
C1 C14 C15 C16 175.0(6)
C14 C15 C16 C17 0.2(12)
C15 C16 C17 C18 -0.3(12)
C15 C16 C17 Br -178.8(6)
C16 C17 C18 C19 0.6(10)
Br C17 C18 C19 179.1(5)
C15 C14 C19 C18 0.6(9)
C1 C14 C19 C18 -174.5(5)
C17 C18 C19 C14 -0.8(10)
O6 S1 C20 C25 -162.7(5)
O5 S1 C20 C25 -31.7(6)
N1 S1 C20 C25 82.3(5)
O6 S1 C20 C21 15.8(6)
O5 S1 C20 C21 146.9(5)
N1 S1 C20 C21 -99.1(5)
C25 C20 C21 C22 0.5(9)
S1 C20 C21 C22 -178.1(5)
C20 C21 C22 C23 -1.3(10)
C21 C22 C23 C24 1.4(11)
C21 C22 C23 C26 -178.7(6)
C22 C23 C24 C25 -0.8(11)
C26 C23 C24 C25 179.3(7)
C21 C20 C25 C24 0.1(10)
S1 C20 C25 C24 178.7(6)
C23 C24 C25 C20 0.1(11)

loop_
_cod_related_entry_id
_cod_related_entry_code
_cod_related_entry_database
1 30651497 ChemSpider
